data_7105526
loop_
_publ_author_name
'Prajapati, Rajneesh Kumar'
'Kumar, Jitendra'
'Verma, Sandeep'

_publ_section_title
;
 Silver-catalyzed intramolecular cyclization of 9-propargyladenine via
 N3 alkylation
;
_journal_issue 19
_journal_name_full 'Chemical Communications'
_journal_page_first 3312
_journal_page_last 3314
_journal_paper_doi 10.1039/c001947j
_journal_volume 46
_journal_year 2010
_chemical_formula_sum 'C8 H8 N6 O3'
_chemical_formula_weight 236.20
_chemical_name_systematic
;
?
;
_space_group_IT_number 2
_symmetry_cell_setting triclinic
_symmetry_space_group_name_Hall '-P 1'
_symmetry_space_group_name_H-M 'P -1'
_atom_sites_solution_hydrogens geom
_atom_sites_solution_primary direct
_atom_sites_solution_secondary difmap
_audit_creation_method SHELXL-97
_cell_angle_alpha 93.040(10)
_cell_angle_beta 97.088(10)
_cell_angle_gamma 101.559(10)
_cell_formula_units_Z 2
_cell_length_a 5.536(3)
_cell_length_b 6.938(4)
_cell_length_c 12.729(7)
_cell_measurement_reflns_used 1643
_cell_measurement_temperature 100(2)
_cell_measurement_theta_max 25
_cell_measurement_theta_min 3.01
_cell_volume 473.8(5)
_computing_cell_refinement 'SMART 5.628 (Bruker, 2003)'
_computing_data_collection 'SMART 5.628 (Bruker, 2003)'
_computing_data_reduction 'SAINT+ 6.45 (Bruker, 2003)'
_computing_molecular_graphics 'diamond 3.1d'
_computing_structure_refinement 'SHELXL-97 (Sheldrick, 1997)'
_computing_structure_solution Sir92
_diffrn_ambient_temperature 100(2)
_diffrn_measured_fraction_theta_full 0.981
_diffrn_measured_fraction_theta_max 0.981
_diffrn_measurement_device_type 'CCD area Detector'
_diffrn_measurement_method 'Phi-Omega scans'
_diffrn_radiation_monochromator graphite
_diffrn_radiation_source 'fine-focus sealed tube'
_diffrn_radiation_type MoK\a
_diffrn_radiation_wavelength 0.71073
_diffrn_reflns_av_R_equivalents 0.0449
_diffrn_reflns_av_sigmaI/netI 0.0879
_diffrn_reflns_limit_h_max 6
_diffrn_reflns_limit_h_min -4
_diffrn_reflns_limit_k_max 6
_diffrn_reflns_limit_k_min -8
_diffrn_reflns_limit_l_max 15
_diffrn_reflns_limit_l_min -14
_diffrn_reflns_number 2428
_diffrn_reflns_theta_full 25.00
_diffrn_reflns_theta_max 25.00
_diffrn_reflns_theta_min 3.01
_exptl_absorpt_coefficient_mu 0.132
_exptl_absorpt_correction_T_max 0.9869
_exptl_absorpt_correction_T_min 0.9767
_exptl_absorpt_correction_type psi-scan
_exptl_absorpt_process_details '(North et al., 1968)'
_exptl_crystal_colour colourless
_exptl_crystal_density_diffrn 1.656
_exptl_crystal_density_method 'not measured'
_exptl_crystal_description blocks
_exptl_crystal_F_000 244
_exptl_crystal_size_max 0.18
_exptl_crystal_size_mid 0.14
_exptl_crystal_size_min 0.10
_refine_diff_density_max 0.443
_refine_diff_density_min -0.587
_refine_diff_density_rms 0.158
_refine_ls_extinction_coef 0.09(2)
_refine_ls_extinction_expression Fc^*^=kFc[1+0.001xFc^2^\l^3^/sin(2\q)]^-1/4^
_refine_ls_extinction_method SHELXL
_refine_ls_goodness_of_fit_ref 1.019
_refine_ls_hydrogen_treatment constr
_refine_ls_matrix_type full
_refine_ls_number_parameters 155
_refine_ls_number_reflns 1643
_refine_ls_number_restraints 0
_refine_ls_restrained_S_all 1.019
_refine_ls_R_factor_all 0.0896
_refine_ls_R_factor_gt 0.0751
_refine_ls_shift/su_max 0.000
_refine_ls_shift/su_mean 0.000
_refine_ls_structure_factor_coef Fsqd
_refine_ls_weighting_details 'calc w=1/[\s^2^(Fo^2^)+(0.1216P)^2^+0.0000P] where P=(Fo^2^+2Fc^2^)/3'
_refine_ls_weighting_scheme calc
_refine_ls_wR_factor_gt 0.1776
_refine_ls_wR_factor_ref 0.1971
_reflns_number_gt 1242
_reflns_number_total 1643
_reflns_threshold_expression >2sigma(I)
_cod_data_source_file c001947j.txt
_cod_data_source_block complex2
_cod_database_code 7105526

loop_
_symmetry_equiv_pos_as_xyz
'x, y, z'
'-x, -y, -z'

loop_
_atom_site_label
_atom_site_type_symbol
_atom_site_fract_x
_atom_site_fract_y
_atom_site_fract_z
_atom_site_U_iso_or_equiv
_atom_site_adp_type
_atom_site_occupancy
_atom_site_symmetry_multiplicity
_atom_site_calc_flag
_atom_site_refinement_flags
_atom_site_disorder_assembly
_atom_site_disorder_group
C2 C 0.2488(6) 0.6062(4) 1.1201(2) 0.0217(7) Uani 1 1 d . . .
H2 H 0.0918 0.5272 1.1200 0.026 Uiso 1 1 calc R . .
C4 C 0.6161(6) 0.7792(4) 1.2102(2) 0.0191(7) Uani 1 1 d . . .
C5 C 0.7066(6) 0.8354(4) 1.1186(2) 0.0196(7) Uani 1 1 d . . .
C6 C 0.5500(6) 0.7679(4) 1.0228(2) 0.0201(7) Uani 1 1 d . . .
C8 C 0.9811(5) 0.9615(4) 1.2497(2) 0.0227(7) Uani 1 1 d . . .
H8 H 1.1264 1.0319 1.2902 0.027 Uiso 1 1 calc R . .
C9 C 0.7439(6) 0.8234(5) 1.4036(2) 0.0241(8) Uani 1 1 d . . .
H9A H 0.7582 0.9492 1.4435 0.029 Uiso 1 1 calc R . .
H9B H 0.8679 0.7573 1.4373 0.029 Uiso 1 1 calc R . .
C10 C 0.4902(6) 0.7000(5) 1.4029(2) 0.0246(8) Uani 1 1 d . . .
H10 H 0.4414 0.6724 1.4688 0.029 Uiso 1 1 calc R . .
C11 C 0.3290(6) 0.6265(4) 1.3196(2) 0.0230(7) Uani 1 1 d . . .
H11 H 0.1758 0.5490 1.3278 0.028 Uiso 1 1 calc R . .
N1 N 0.3176(4) 0.6515(4) 1.02781(17) 0.0200(7) Uani 1 1 d . . .
N2 N 0.2868(5) 0.7006(4) 0.67436(18) 0.0218(6) Uani 1 1 d . . .
N3 N 0.3895(4) 0.6659(4) 1.21504(17) 0.0194(6) Uani 1 1 d . . .
N6 N 0.6094(5) 0.8090(3) 0.92779(17) 0.0212(7) Uani 1 1 d . . .
H6A H 0.5053 0.7639 0.8719 0.025 Uiso 1 1 calc R . .
H6B H 0.7522 0.8808 0.9219 0.025 Uiso 1 1 calc R . .
N7 N 0.9422(4) 0.9535(4) 1.14518(18) 0.0220(7) Uani 1 1 d . . .
N9 N 0.7862(4) 0.8558(4) 1.29283(18) 0.0198(6) Uani 1 1 d . . .
O1 O 0.2455(4) 0.6113(3) 0.75672(15) 0.0267(6) Uani 1 1 d . . .
O2 O 0.1272(4) 0.6686(3) 0.59475(15) 0.0305(7) Uani 1 1 d . . .
O3 O 0.4873(4) 0.8193(3) 0.67478(16) 0.0290(6) Uani 1 1 d . . .

loop_
_atom_site_aniso_label
_atom_site_aniso_U_11
_atom_site_aniso_U_22
_atom_site_aniso_U_33
_atom_site_aniso_U_23
_atom_site_aniso_U_13
_atom_site_aniso_U_12
C2 0.0159(16) 0.0220(16) 0.0271(16) 0.0032(12) 0.0030(12) 0.0034(13)
C4 0.0180(16) 0.0208(16) 0.0201(14) 0.0072(11) 0.0073(11) 0.0034(13)
C5 0.0191(16) 0.0210(16) 0.0202(14) 0.0062(11) 0.0067(12) 0.0040(13)
C6 0.0219(17) 0.0187(16) 0.0212(15) 0.0074(11) 0.0059(12) 0.0041(13)
C8 0.0138(16) 0.0290(17) 0.0252(15) 0.0059(12) 0.0041(12) 0.0027(13)
C9 0.0253(18) 0.0313(18) 0.0155(14) 0.0082(12) 0.0048(12) 0.0027(14)
C10 0.0321(19) 0.0307(18) 0.0153(14) 0.0100(12) 0.0118(13) 0.0094(14)
C11 0.0223(17) 0.0271(17) 0.0222(15) 0.0090(12) 0.0119(12) 0.0040(14)
N1 0.0168(13) 0.0234(14) 0.0194(13) 0.0055(10) 0.0039(10) 0.0013(11)
N2 0.0206(14) 0.0251(14) 0.0199(12) 0.0040(10) 0.0058(10) 0.0027(11)
N3 0.0158(13) 0.0256(14) 0.0168(12) 0.0064(10) 0.0037(10) 0.0022(11)
N6 0.0203(14) 0.0294(15) 0.0139(12) 0.0075(10) 0.0043(10) 0.0025(11)
N7 0.0132(13) 0.0258(14) 0.0259(13) 0.0059(10) 0.0040(10) -0.0004(11)
N9 0.0172(14) 0.0250(14) 0.0175(12) 0.0061(10) 0.0046(10) 0.0024(11)
O1 0.0284(13) 0.0348(13) 0.0186(11) 0.0131(9) 0.0074(9) 0.0053(10)
O2 0.0226(13) 0.0451(15) 0.0189(11) 0.0102(9) -0.0002(9) -0.0050(10)
O3 0.0177(12) 0.0337(13) 0.0323(12) 0.0075(9) 0.0057(9) -0.0051(10)

loop_
_atom_type_symbol
_atom_type_description
_atom_type_scat_dispersion_real
_atom_type_scat_dispersion_imag
_atom_type_scat_source
C C 0.0033 0.0016 'International Tables Vol C Tables 4.2.6.8 and 6.1.1.4'
H H 0.0000 0.0000 'International Tables Vol C Tables 4.2.6.8 and 6.1.1.4'
N N 0.0061 0.0033 'International Tables Vol C Tables 4.2.6.8 and 6.1.1.4'
O O 0.0106 0.0060 'International Tables Vol C Tables 4.2.6.8 and 6.1.1.4'

loop_
_geom_angle_atom_site_label_1
_geom_angle_atom_site_label_2
_geom_angle_atom_site_label_3
_geom_angle
_geom_angle_site_symmetry_1
_geom_angle_site_symmetry_3
_geom_angle_publ_flag
N1 C2 N3 124.8(3) . . ?
N9 C4 N3 125.9(3) . . ?
N9 C4 C5 109.0(3) . . ?
N3 C4 C5 125.1(3) . . ?
C4 C5 N7 108.5(3) . . ?
C4 C5 C6 116.8(3) . . ?
N7 C5 C6 134.7(3) . . ?
N6 C6 N1 117.7(3) . . ?
N6 C6 C5 124.2(3) . . ?
N1 C6 C5 118.1(2) . . ?
N7 C8 N9 113.3(3) . . ?
N9 C9 C10 108.9(2) . . ?
C11 C10 C9 126.9(3) . . ?
C10 C11 N3 119.8(3) . . ?
C2 N1 C6 120.3(2) . . ?
O2 N2 O3 120.9(2) . . ?
O2 N2 O1 119.7(2) . . ?
O3 N2 O1 119.4(2) . . ?
C2 N3 C4 115.0(2) . . ?
C2 N3 C11 128.7(3) . . ?
C4 N3 C11 116.3(2) . . ?
C8 N7 C5 104.1(2) . . ?
C4 N9 C8 105.1(2) . . ?
C4 N9 C9 122.2(2) . . ?
C8 N9 C9 132.7(3) . . ?

loop_
_geom_bond_atom_site_label_1
_geom_bond_atom_site_label_2
_geom_bond_distance
_geom_bond_site_symmetry_2
_geom_bond_publ_flag
C2 N1 1.314(3) . ?
C2 N3 1.351(4) . ?
C4 N9 1.330(4) . ?
C4 N3 1.351(4) . ?
C4 C5 1.371(4) . ?
C5 N7 1.386(4) . ?
C5 C6 1.404(4) . ?
C6 N6 1.323(3) . ?
C6 N1 1.386(4) . ?
C8 N7 1.318(4) . ?
C8 N9 1.369(4) . ?
C9 N9 1.479(3) . ?
C9 C10 1.490(4) . ?
C10 C11 1.307(4) . ?
C11 N3 1.439(3) . ?
N2 O2 1.238(3) . ?
N2 O3 1.241(3) . ?
N2 O1 1.268(3) . ?

loop_
_geom_torsion_atom_site_label_1
_geom_torsion_atom_site_label_2
_geom_torsion_atom_site_label_3
_geom_torsion_atom_site_label_4
_geom_torsion
_geom_torsion_site_symmetry_1
_geom_torsion_site_symmetry_2
_geom_torsion_site_symmetry_3
_geom_torsion_site_symmetry_4
_geom_torsion_publ_flag
N9 C4 C5 N7 -0.6(4) . . . . ?
N3 C4 C5 N7 178.8(3) . . . . ?
N9 C4 C5 C6 -179.8(2) . . . . ?
N3 C4 C5 C6 -0.4(5) . . . . ?
C4 C5 C6 N6 180.0(3) . . . . ?
N7 C5 C6 N6 1.0(6) . . . . ?
C4 C5 C6 N1 0.3(4) . . . . ?
N7 C5 C6 N1 -178.7(3) . . . . ?
N9 C9 C10 C11 1.4(5) . . . . ?
C9 C10 C11 N3 -1.1(5) . . . . ?
N3 C2 N1 C6 0.3(5) . . . . ?
N6 C6 N1 C2 -180.0(3) . . . . ?
C5 C6 N1 C2 -0.3(4) . . . . ?
N1 C2 N3 C4 -0.4(5) . . . . ?
N1 C2 N3 C11 179.0(3) . . . . ?
N9 C4 N3 C2 179.7(3) . . . . ?
C5 C4 N3 C2 0.4(5) . . . . ?
N9 C4 N3 C11 0.2(5) . . . . ?
C5 C4 N3 C11 -179.0(3) . . . . ?
C10 C11 N3 C2 -179.1(3) . . . . ?
C10 C11 N3 C4 0.2(4) . . . . ?
N9 C8 N7 C5 0.2(3) . . . . ?
C4 C5 N7 C8 0.2(3) . . . . ?
C6 C5 N7 C8 179.3(3) . . . . ?
N3 C4 N9 C8 -178.8(3) . . . . ?
C5 C4 N9 C8 0.6(3) . . . . ?
N3 C4 N9 C9 0.1(5) . . . . ?
C5 C4 N9 C9 179.5(3) . . . . ?
N7 C8 N9 C4 -0.5(4) . . . . ?
N7 C8 N9 C9 -179.2(3) . . . . ?
C10 C9 N9 C4 -0.8(4) . . . . ?
C10 C9 N9 C8 177.7(3) . . . . ?
